data_4305924
loop_
_publ_author_name
'Atsushi Kunishita'
'Joseph D. Scanlon'
'Hirohito Ishimaru'
'Kaoru Honda'
'Takashi Ogura'
'Masatatsu Suzuki'
'Christopher J. Cramer'
'Shinobu Itoh'

_publ_section_title
;
Reactions of Copper(II)-H2O2 Adducts Supported by Tridentate
Bis(2-pyridylmethyl)amine Ligands: Sensitivity to Solvent and Variations in
Ligand Substitution
;
_journal_name_full 'Inorganic Chemistry'
_journal_page_first 8222
_journal_page_last 8232
_journal_paper_doi 10.1021/ic800845h
_journal_volume 47
_journal_year 2008
_chemical_formula_moiety 'C23 H25 Cl2 Cu N5 O8 '
_chemical_formula_sum 'C23 H25 Cl2 Cu N5 O8'
_chemical_formula_weight 633.93
_space_group_IT_number 15
_symmetry_cell_setting monoclinic
_symmetry_Int_Tables_number 15
_symmetry_space_group_name_Hall '-C 2yc'
_symmetry_space_group_name_H-M 'C 1 2/c 1'
_cell_angle_alpha 90.0000
_cell_angle_beta 99.50(5)
_cell_angle_gamma 90.0000
_cell_formula_units_Z 8
_cell_length_a 25.19(3)
_cell_length_b 10.717(11)
_cell_length_c 21.45(2)
_cell_measurement_reflns_used 17477
_cell_measurement_temperature 153.1
_cell_measurement_theta_max 27.4
_cell_measurement_theta_min 3.1
_cell_volume 5711(10)
_computing_cell_refinement PROCESS-AUTO
_computing_data_collection PROCESS-AUTO
_computing_data_reduction CrystalStructure
_computing_publication_material 'CrystalStructure 3.7.0'
_computing_structure_refinement CRYSTALS
_diffrn_detector_area_resol_mean 10.00
_diffrn_measured_fraction_theta_full 0.961
_diffrn_measured_fraction_theta_max 0.961
_diffrn_measurement_device_type 'Rigaku RAXIS-RAPID'
_diffrn_measurement_method \w
_diffrn_radiation_type 'Mo K\a'
_diffrn_radiation_wavelength 0.71075
_diffrn_reflns_av_R_equivalents 0.044
_diffrn_reflns_limit_h_max 32
_diffrn_reflns_limit_h_min -32
_diffrn_reflns_limit_k_max 13
_diffrn_reflns_limit_k_min -13
_diffrn_reflns_limit_l_max 27
_diffrn_reflns_limit_l_min -27
_diffrn_reflns_number 26036
_diffrn_reflns_theta_full 27.44
_diffrn_reflns_theta_max 27.44
_exptl_absorpt_coefficient_mu 1.005
_exptl_absorpt_correction_T_max 0.818
_exptl_absorpt_correction_T_min 0.510
_exptl_absorpt_correction_type multi-scan
_exptl_absorpt_process_details
;
    Higashi, T. (1995). Program for Absorption Correction.
    Rigaku Corporation, Tokyo, Japan.
;
_exptl_crystal_colour purple
_exptl_crystal_density_diffrn 1.475
_exptl_crystal_density_method 'not measured'
_exptl_crystal_description block
_exptl_crystal_F_000 2600.00
_exptl_crystal_size_max 0.20
_exptl_crystal_size_mid 0.20
_exptl_crystal_size_min 0.20
_refine_diff_density_max 1.84
_refine_diff_density_min -0.87
_refine_ls_extinction_method none
_refine_ls_goodness_of_fit_ref 1.007
_refine_ls_hydrogen_treatment refall
_refine_ls_number_parameters 377
_refine_ls_number_reflns 3982
_refine_ls_R_factor_gt 0.0621
_refine_ls_shift/su_max 0.0000
_refine_ls_structure_factor_coef F
_refine_ls_weighting_details 'w = 1/[0.0033Fo^2^ + 1.0000\s(Fo^2^)]'
_refine_ls_weighting_scheme calc
_refine_ls_wR_factor_ref 0.0929
_reflns_number_gt 3029
_reflns_number_total 6269
_reflns_threshold_expression F^2^>2.0\s(F^2^)
_cod_data_source_file ic800845h_si_002.cif
_cod_data_source_block '_2H'
_cod_original_cell_volume 5709(11)
_cod_original_formula_sum 'C23 H25 Cl2 Cu N5 O8 '
_cod_database_code 4305924

loop_
_symmetry_equiv_pos_site_id
_symmetry_equiv_pos_as_xyz
1 +X,+Y,+Z
2 -X,+Y,1/2-Z
3 -X,-Y,-Z
4 +X,-Y,1/2+Z
5 1/2+X,1/2+Y,+Z
6 1/2-X,1/2+Y,1/2-Z
7 1/2-X,1/2-Y,-Z
8 1/2+X,1/2-Y,1/2+Z

loop_
_atom_site_label
_atom_site_type_symbol
_atom_site_fract_x
_atom_site_fract_y
_atom_site_fract_z
_atom_site_U_iso_or_equiv
_atom_site_adp_type
_atom_site_occupancy
_atom_site_symmetry_multiplicity
_atom_site_calc_flag
_atom_site_refinement_flags
_atom_site_disorder_assembly
_atom_site_disorder_group
Cu(1) Cu 0.64985(3) 1.01971(6) 0.09368(3) 0.0367(2) Uani 1.00 1 d . . .
Cl(1) Cl 0.68362(6) 1.02098(16) -0.07075(6) 0.0440(4) Uani 1.00 1 d . . .
Cl(2) Cl 0.51652(6) 0.60442(14) -0.10344(6) 0.0447(4) Uani 1.00 1 d . . .
O(1) O 0.6683(6) 1.1082(13) -0.1041(10) 0.360(10) Uani 1.00 1 d . . .
O(2) O 0.7339(3) 1.022(2) -0.0477(4) 0.293(7) Uani 1.00 1 d . . .
O(3) O 0.6855(5) 0.9181(13) -0.1038(8) 0.270(8) Uani 1.00 1 d . . .
O(4) O 0.64804(19) 0.9936(5) -0.0274(2) 0.0612(15) Uani 1.00 1 d . . .
O(5) O 0.5626(2) 0.6711(5) -0.0755(2) 0.087(2) Uani 1.00 1 d . . .
O(6) O 0.4990(2) 0.6523(7) -0.1638(3) 0.119(2) Uani 1.00 1 d . . .
O(7) O 0.4736(2) 0.6146(7) -0.0691(3) 0.114(2) Uani 1.00 1 d . . .
O(8) O 0.5300(2) 0.4779(5) -0.1066(3) 0.098(2) Uani 1.00 1 d . . .
N(1) N 0.7294(2) 1.0187(4) 0.1101(2) 0.0390(13) Uani 1.00 1 d . . .
N(2) N 0.5729(2) 0.9729(4) 0.0798(2) 0.0369(13) Uani 1.00 1 d . . .
N(3) N 0.66021(19) 0.8312(4) 0.0997(2) 0.0357(13) Uani 1.00 1 d . . .
N(4) N 0.6407(2) 1.1974(5) 0.0699(2) 0.0443(15) Uani 1.00 1 d . . .
N(5) N 0.6403(2) 1.0791(4) 0.2011(2) 0.0490(16) Uani 1.00 1 d . . .
C(1) C 0.7621(2) 1.1155(6) 0.1278(2) 0.0449(18) Uani 1.00 1 d . . .
C(2) C 0.8177(2) 1.1028(7) 0.1417(3) 0.053(2) Uani 1.00 1 d . . .
C(3) C 0.8394(2) 0.9895(7) 0.1362(3) 0.056(2) Uani 1.00 1 d . . .
C(4) C 0.8062(2) 0.8872(6) 0.1154(3) 0.051(2) Uani 1.00 1 d . . .
C(5) C 0.7520(2) 0.9073(5) 0.1032(2) 0.0411(18) Uani 1.00 1 d . . .
C(6) C 0.7110(2) 0.8065(5) 0.0775(2) 0.0429(18) Uani 1.00 1 d . . .
C(7) C 0.6125(2) 0.7778(5) 0.0600(2) 0.0412(17) Uani 1.00 1 d . . .
C(8) C 0.5638(2) 0.8507(5) 0.0687(2) 0.0361(16) Uani 1.00 1 d . . .
C(9) C 0.5133(2) 0.7998(6) 0.0643(2) 0.0472(19) Uani 1.00 1 d . . .
C(10) C 0.4706(2) 0.8766(7) 0.0717(3) 0.058(2) Uani 1.00 1 d . . .
C(11) C 0.4798(2) 1.0016(6) 0.0817(2) 0.050(2) Uani 1.00 1 d . . .
C(12) C 0.5315(2) 1.0468(5) 0.0865(2) 0.0397(17) Uani 1.00 1 d . . .
C(13) C 0.6628(2) 0.7953(5) 0.1689(2) 0.0374(16) Uani 1.00 1 d . . .
C(14) C 0.6707(2) 0.6568(5) 0.1819(2) 0.0350(15) Uani 1.00 1 d . . .
C(15) C 0.7233(2) 0.6076(5) 0.1966(2) 0.0406(17) Uani 1.00 1 d . . .
C(16) C 0.7313(2) 0.4815(6) 0.2082(2) 0.0467(18) Uani 1.00 1 d . . .
C(17) C 0.6881(3) 0.4040(6) 0.2067(2) 0.052(2) Uani 1.00 1 d . . .
C(18) C 0.6367(3) 0.4489(6) 0.1933(3) 0.053(2) Uani 1.00 1 d . . .
C(19) C 0.6282(2) 0.5778(6) 0.1810(2) 0.0469(19) Uani 1.00 1 d . . .
C(20) C 0.6394(2) 1.2976(6) 0.0490(2) 0.0435(19) Uani 1.00 1 d . . .
C(21) C 0.6376(3) 1.4191(6) 0.0214(3) 0.066(2) Uani 1.00 1 d . . .
C(22) C 0.6140(2) 1.1128(6) 0.2358(3) 0.0454(19) Uani 1.00 1 d . . .
C(23) C 0.5792(3) 1.1582(8) 0.2786(3) 0.074(2) Uani 1.00 1 d . . .
H(1) H 0.7466 1.1953 0.1315 0.055 Uiso 1.00 1 c R . .
H(2) H 0.8406 1.1715 0.1550 0.064 Uiso 1.00 1 c R . .
H(3) H 0.8773 0.9786 0.1461 0.069 Uiso 1.00 1 c R . .
H(4) H 0.8207 0.8065 0.1110 0.062 Uiso 1.00 1 c R . .
H(5) H 0.7248 0.7277 0.0926 0.052 Uiso 1.00 1 c R . .
H(6) H 0.7055 0.8068 0.0326 0.052 Uiso 1.00 1 c R . .
H(7) H 0.6170 0.7824 0.0170 0.049 Uiso 1.00 1 c R . .
H(8) H 0.6084 0.6930 0.0713 0.049 Uiso 1.00 1 c R . .
H(9) H 0.5078 0.7129 0.0573 0.056 Uiso 1.00 1 c R . .
H(10) H 0.4352 0.8442 0.0687 0.069 Uiso 1.00 1 c R . .
H(11) H 0.4508 1.0563 0.0857 0.060 Uiso 1.00 1 c R . .
H(12) H 0.5383 1.1329 0.0950 0.047 Uiso 1.00 1 c R . .
H(13) H 0.6914 0.8396 0.1937 0.045 Uiso 1.00 1 c R . .
H(14) H 0.6296 0.8190 0.1811 0.045 Uiso 1.00 1 c R . .
H(15) H 0.7532 0.6623 0.1989 0.048 Uiso 1.00 1 c R . .
H(16) H 0.7666 0.4478 0.2158 0.056 Uiso 1.00 1 c R . .
H(17) H 0.6939 0.3175 0.2148 0.062 Uiso 1.00 1 c R . .
H(18) H 0.6068 0.3948 0.1935 0.062 Uiso 1.00 1 c R . .
H(19) H 0.5927 0.6104 0.1709 0.055 Uiso 1.00 1 c R . .
H(20) H 0.6039 1.4566 0.0240 0.080 Uiso 1.00 1 c R . .
H(21) H 0.6422 1.4143 -0.0216 0.080 Uiso 1.00 1 c R . .
H(22) H 0.6657 1.4680 0.0444 0.080 Uiso 1.00 1 c R . .
H(23) H 0.5749 1.0935 0.3076 0.091 Uiso 1.00 1 c R . .
H(24) H 0.5450 1.1816 0.2561 0.091 Uiso 1.00 1 c R . .
H(25) H 0.5957 1.2283 0.3011 0.091 Uiso 1.00 1 c R . .

loop_
_atom_site_aniso_label
_atom_site_aniso_U_11
_atom_site_aniso_U_22
_atom_site_aniso_U_33
_atom_site_aniso_U_12
_atom_site_aniso_U_13
_atom_site_aniso_U_23
Cu(1) 0.0316(4) 0.0349(4) 0.0431(4) 0.0048(3) 0.0051(3) 0.0010(3)
Cl(1) 0.0404(8) 0.0471(8) 0.0468(8) 0.0029(7) 0.0136(6) 0.0036(7)
Cl(2) 0.0380(8) 0.0494(9) 0.0470(8) 0.0040(7) 0.0078(7) 0.0002(6)
O(1) 0.339(19) 0.228(13) 0.62(3) 0.194(13) 0.40(2) 0.313(18)
O(2) 0.064(5) 0.72(3) 0.099(6) -0.109(11) 0.029(4) 0.005(11)
O(3) 0.234(14) 0.237(13) 0.40(2) -0.099(11) 0.233(15) -0.202(14)
O(4) 0.039(2) 0.100(4) 0.047(2) -0.001(2) 0.013(2) 0.000(2)
O(5) 0.052(3) 0.103(4) 0.100(4) -0.011(3) -0.005(3) -0.039(3)
O(6) 0.112(5) 0.140(6) 0.092(4) -0.043(4) -0.024(4) 0.060(4)
O(7) 0.077(4) 0.159(7) 0.119(5) 0.004(4) 0.058(4) -0.018(4)
O(8) 0.084(4) 0.051(3) 0.160(6) -0.002(3) 0.025(4) -0.004(3)
N(1) 0.034(2) 0.044(2) 0.041(2) 0.003(2) 0.009(2) 0.001(2)
N(2) 0.035(2) 0.039(2) 0.036(2) 0.004(2) 0.005(2) 0.002(2)
N(3) 0.028(2) 0.043(2) 0.035(2) 0.004(2) 0.003(2) -0.005(2)
N(4) 0.040(3) 0.045(3) 0.050(3) 0.007(2) 0.012(2) -0.001(2)
N(5) 0.058(3) 0.041(3) 0.049(3) 0.004(2) 0.014(2) -0.006(2)
C(1) 0.044(3) 0.048(3) 0.043(3) -0.003(3) 0.011(2) -0.001(2)
C(2) 0.041(4) 0.067(4) 0.052(4) -0.005(3) 0.007(3) 0.004(3)
C(3) 0.030(3) 0.085(5) 0.056(4) 0.008(3) 0.013(3) 0.012(3)
C(4) 0.040(3) 0.059(4) 0.056(4) 0.013(3) 0.017(3) -0.001(3)
C(5) 0.041(3) 0.047(3) 0.036(3) 0.005(3) 0.010(2) 0.006(2)
C(6) 0.046(3) 0.043(3) 0.042(3) 0.007(3) 0.013(2) -0.002(2)
C(7) 0.047(3) 0.042(3) 0.033(3) 0.001(2) 0.001(2) -0.002(2)
C(8) 0.041(3) 0.040(3) 0.027(2) 0.001(2) 0.001(2) 0.002(2)
C(9) 0.047(4) 0.049(3) 0.043(3) -0.005(3) 0.000(3) 0.008(2)
C(10) 0.038(4) 0.084(5) 0.049(4) -0.011(3) 0.003(3) 0.000(3)
C(11) 0.038(3) 0.069(5) 0.042(3) 0.006(3) 0.007(2) 0.004(3)
C(12) 0.034(3) 0.044(3) 0.040(3) 0.004(2) 0.004(2) 0.002(2)
C(13) 0.038(3) 0.042(3) 0.031(2) 0.008(2) 0.005(2) 0.001(2)
C(14) 0.042(3) 0.031(3) 0.030(2) 0.000(2) 0.001(2) -0.002(2)
C(15) 0.035(3) 0.045(3) 0.040(3) -0.002(2) 0.001(2) 0.001(2)
C(16) 0.047(3) 0.053(3) 0.040(3) 0.015(3) 0.005(2) 0.013(2)
C(17) 0.077(5) 0.036(3) 0.042(3) 0.001(3) 0.007(3) 0.004(2)
C(18) 0.054(4) 0.048(4) 0.053(3) -0.013(3) 0.002(3) 0.012(3)
C(19) 0.032(3) 0.057(4) 0.049(3) -0.002(3) -0.002(2) 0.009(3)
C(20) 0.035(3) 0.052(4) 0.045(3) 0.007(3) 0.011(2) -0.000(3)
C(21) 0.076(5) 0.051(4) 0.074(5) 0.006(3) 0.019(4) 0.020(3)
C(22) 0.048(4) 0.046(3) 0.041(3) 0.006(3) 0.005(3) 0.005(2)
C(23) 0.081(6) 0.079(5) 0.067(5) 0.007(4) 0.029(4) -0.011(4)

loop_
_atom_type_symbol
_atom_type_description
_atom_type_scat_dispersion_real
_atom_type_scat_dispersion_imag
_atom_type_scat_source
Cl Cl 0.148 0.159
;
International Tables for Crystallography
(1992, Vol. C, Tables 4.2.6.8 and 6.1.1.4)
;
O O 0.011 0.006
;
International Tables for Crystallography
(1992, Vol. C, Tables 4.2.6.8 and 6.1.1.4)
;
Cu Cu 0.320 1.265
;
International Tables for Crystallography
(1992, Vol. C, Tables 4.2.6.8 and 6.1.1.4)
;
C C 0.003 0.002
;
International Tables for Crystallography
(1992, Vol. C, Tables 4.2.6.8 and 6.1.1.4)
;
H H 0.000 0.000
;
International Tables for Crystallography
(1992, Vol. C, Table 6.1.1.4)
;
N N 0.006 0.003
;
International Tables for Crystallography
(1992, Vol. C, Tables 4.2.6.8 and 6.1.1.4)
;

loop_
_geom_angle_atom_site_label_1
_geom_angle_atom_site_label_2
_geom_angle_atom_site_label_3
_geom_angle
_geom_angle_publ_flag
_geom_angle_site_symmetry_1
_geom_angle_site_symmetry_2
_geom_angle_site_symmetry_3
N(1) Cu(1) N(2) 164.9(2) ? . . .
N(1) Cu(1) N(3) 82.4(2) ? . . .
N(1) Cu(1) N(4) 97.0(2) ? . . .
N(2) Cu(1) N(3) 82.54(19) ? . . .
N(2) Cu(1) N(4) 97.8(2) ? . . .
N(3) Cu(1) N(4) 168.6(2) ? . . .
O(1) Cl(1) O(2) 115.2(12) ? . . .
O(1) Cl(1) O(3) 111.6(12) ? . . .
O(1) Cl(1) O(4) 111.9(10) ? . . .
O(2) Cl(1) O(3) 95.1(10) ? . . .
O(2) Cl(1) O(4) 116.0(5) ? . . .
O(3) Cl(1) O(4) 105.2(8) ? . . .
O(5) Cl(2) O(6) 108.6(4) ? . . .
O(5) Cl(2) O(7) 112.8(4) ? . . .
O(5) Cl(2) O(8) 108.7(3) ? . . .
O(6) Cl(2) O(7) 107.7(4) ? . . .
O(6) Cl(2) O(8) 110.7(4) ? . . .
O(7) Cl(2) O(8) 108.2(4) ? . . .
Cu(1) N(1) C(1) 127.2(4) ? . . .
Cu(1) N(1) C(5) 114.9(4) ? . . .
C(1) N(1) C(5) 117.8(5) ? . . .
Cu(1) N(2) C(8) 114.2(4) ? . . .
Cu(1) N(2) C(12) 126.6(4) ? . . .
C(8) N(2) C(12) 118.8(5) ? . . .
Cu(1) N(3) C(6) 105.6(3) ? . . .
Cu(1) N(3) C(7) 105.4(3) ? . . .
Cu(1) N(3) C(13) 107.2(3) ? . . .
C(6) N(3) C(7) 114.7(4) ? . . .
C(6) N(3) C(13) 111.9(4) ? . . .
C(7) N(3) C(13) 111.4(4) ? . . .
Cu(1) N(4) C(20) 170.2(5) ? . . .
N(1) C(1) C(2) 122.5(6) ? . . .
C(1) C(2) C(3) 118.7(6) ? . . .
C(2) C(3) C(4) 120.1(6) ? . . .
C(3) C(4) C(5) 117.5(6) ? . . .
N(1) C(5) C(4) 123.3(5) ? . . .
N(1) C(5) C(6) 113.2(5) ? . . .
C(4) C(5) C(6) 123.4(5) ? . . .
N(3) C(6) C(5) 109.2(5) ? . . .
N(3) C(7) C(8) 109.6(4) ? . . .
N(2) C(8) C(7) 114.3(5) ? . . .
N(2) C(8) C(9) 121.9(5) ? . . .
C(7) C(8) C(9) 123.7(5) ? . . .
C(8) C(9) C(10) 119.0(6) ? . . .
C(9) C(10) C(11) 119.0(6) ? . . .
C(10) C(11) C(12) 119.2(6) ? . . .
N(2) C(12) C(11) 121.9(5) ? . . .
N(3) C(13) C(14) 114.2(4) ? . . .
C(13) C(14) C(15) 119.8(5) ? . . .
C(13) C(14) C(19) 121.6(5) ? . . .
C(15) C(14) C(19) 118.5(5) ? . . .
C(14) C(15) C(16) 120.5(5) ? . . .
C(15) C(16) C(17) 120.0(6) ? . . .
C(16) C(17) C(18) 121.0(6) ? . . .
C(17) C(18) C(19) 119.5(6) ? . . .
C(14) C(19) C(18) 120.5(6) ? . . .
N(4) C(20) C(21) 178.2(7) ? . . .
N(5) C(22) C(23) 178.2(6) ? . . .
N(1) C(1) H(1) 118.5 ? . . .
C(2) C(1) H(1) 119.0 ? . . .
C(1) C(2) H(2) 122.0 ? . . .
C(3) C(2) H(2) 119.3 ? . . .
C(2) C(3) H(3) 120.0 ? . . .
C(4) C(3) H(3) 119.9 ? . . .
C(3) C(4) H(4) 121.4 ? . . .
C(5) C(4) H(4) 121.0 ? . . .
N(3) C(6) H(5) 109.8 ? . . .
N(3) C(6) H(6) 109.8 ? . . .
C(5) C(6) H(5) 108.6 ? . . .
C(5) C(6) H(6) 110.0 ? . . .
H(5) C(6) H(6) 109.5 ? . . .
N(3) C(7) H(7) 108.9 ? . . .
N(3) C(7) H(8) 109.8 ? . . .
C(8) C(7) H(7) 109.1 ? . . .
C(8) C(7) H(8) 110.0 ? . . .
H(7) C(7) H(8) 109.5 ? . . .
C(8) C(9) H(9) 120.6 ? . . .
C(10) C(9) H(9) 120.3 ? . . .
C(9) C(10) H(10) 121.0 ? . . .
C(11) C(10) H(10) 120.0 ? . . .
C(10) C(11) H(11) 120.4 ? . . .
C(12) C(11) H(11) 120.4 ? . . .
N(2) C(12) H(12) 118.6 ? . . .
C(11) C(12) H(12) 119.5 ? . . .
N(3) C(13) H(13) 109.1 ? . . .
N(3) C(13) H(14) 107.6 ? . . .
C(14) C(13) H(13) 108.7 ? . . .
C(14) C(13) H(14) 107.8 ? . . .
H(13) C(13) H(14) 109.5 ? . . .
C(14) C(15) H(15) 119.2 ? . . .
C(16) C(15) H(15) 120.3 ? . . .
C(15) C(16) H(16) 120.4 ? . . .
C(17) C(16) H(16) 119.5 ? . . .
C(16) C(17) H(17) 119.6 ? . . .
C(18) C(17) H(17) 119.5 ? . . .
C(17) C(18) H(18) 120.6 ? . . .
C(19) C(18) H(18) 119.9 ? . . .
C(14) C(19) H(19) 118.8 ? . . .
C(18) C(19) H(19) 120.7 ? . . .
C(20) C(21) H(20) 109.3 ? . . .
C(20) C(21) H(21) 110.6 ? . . .
C(20) C(21) H(22) 108.5 ? . . .
H(20) C(21) H(21) 109.5 ? . . .
H(20) C(21) H(22) 109.5 ? . . .
H(21) C(21) H(22) 109.5 ? . . .
C(22) C(23) H(23) 108.4 ? . . .
C(22) C(23) H(24) 110.9 ? . . .
C(22) C(23) H(25) 109.1 ? . . .
H(23) C(23) H(24) 109.5 ? . . .
H(23) C(23) H(25) 109.5 ? . . .
H(24) C(23) H(25) 109.5 ? . . .

loop_
_geom_bond_atom_site_label_1
_geom_bond_atom_site_label_2
_geom_bond_distance
_geom_bond_publ_flag
_geom_bond_site_symmetry_1
_geom_bond_site_symmetry_2
Cu(1) N(1) 1.976(5) ? . .
Cu(1) N(2) 1.975(5) ? . .
Cu(1) N(3) 2.038(4) ? . .
Cu(1) N(4) 1.976(5) ? . .
Cl(1) O(1) 1.201(17) ? . .
Cl(1) O(2) 1.282(8) ? . .
Cl(1) O(3) 1.316(16) ? . .
Cl(1) O(4) 1.424(5) ? . .
Cl(2) O(5) 1.409(5) ? . .
Cl(2) O(6) 1.394(6) ? . .
Cl(2) O(7) 1.410(7) ? . .
Cl(2) O(8) 1.402(6) ? . .
N(1) C(1) 1.340(8) ? . .
N(1) C(5) 1.341(8) ? . .
N(2) C(8) 1.345(7) ? . .
N(2) C(12) 1.336(8) ? . .
N(3) C(6) 1.462(8) ? . .
N(3) C(7) 1.469(7) ? . .
N(3) C(13) 1.524(7) ? . .
N(4) C(20) 1.161(8) ? . .
N(5) C(22) 1.133(9) ? . .
C(1) C(2) 1.389(9) ? . .
C(2) C(3) 1.345(10) ? . .
C(3) C(4) 1.407(10) ? . .
C(4) C(5) 1.364(9) ? . .
C(5) C(6) 1.532(8) ? . .
C(7) C(8) 1.492(8) ? . .
C(8) C(9) 1.373(9) ? . .
C(9) C(10) 1.384(10) ? . .
C(10) C(11) 1.370(11) ? . .
C(11) C(12) 1.380(9) ? . .
C(13) C(14) 1.518(7) ? . .
C(14) C(15) 1.412(8) ? . .
C(14) C(19) 1.364(8) ? . .
C(15) C(16) 1.382(8) ? . .
C(16) C(17) 1.363(10) ? . .
C(17) C(18) 1.367(10) ? . .
C(18) C(19) 1.416(9) ? . .
C(20) C(21) 1.427(10) ? . .
C(22) C(23) 1.454(11) ? . .
C(1) H(1) 0.950 ? . .
C(2) H(2) 0.950 ? . .
C(3) H(3) 0.950 ? . .
C(4) H(4) 0.950 ? . .
C(6) H(5) 0.950 ? . .
C(6) H(6) 0.950 ? . .
C(7) H(7) 0.950 ? . .
C(7) H(8) 0.950 ? . .
C(9) H(9) 0.950 ? . .
C(10) H(10) 0.950 ? . .
C(11) H(11) 0.950 ? . .
C(12) H(12) 0.950 ? . .
C(13) H(13) 0.950 ? . .
C(13) H(14) 0.950 ? . .
C(15) H(15) 0.950 ? . .
C(16) H(16) 0.950 ? . .
C(17) H(17) 0.950 ? . .
C(18) H(18) 0.950 ? . .
C(19) H(19) 0.950 ? . .
C(21) H(20) 0.950 ? . .
C(21) H(21) 0.950 ? . .
C(21) H(22) 0.950 ? . .
C(23) H(23) 0.950 ? . .
C(23) H(24) 0.950 ? . .
C(23) H(25) 0.950 ? . .

loop_
_geom_contact_atom_site_label_1
_geom_contact_atom_site_label_2
_geom_contact_distance
_geom_contact_publ_flag
_geom_contact_site_symmetry_1
_geom_contact_site_symmetry_2
Cu(1) O(4) 2.605(4) ? . .
Cu(1) N(5) 2.440(5) ? . .
Cu(1) C(22) 3.465(7) ? . .
O(1) C(1) 3.521(17) ? . 67507
O(1) C(2) 3.235(17) ? . 67507
O(2) N(1) 3.405(11) ? . .
O(2) C(5) 3.420(13) ? . .
O(2) C(21) 3.255(13) ? . 67507
O(3) C(4) 3.290(16) ? . 66507
O(3) C(6) 3.524(15) ? . 66507
O(3) C(15) 3.289(19) ? . 66507
O(3) C(16) 3.480(19) ? . 66507
O(3) C(23) 3.459(17) ? . 57404
O(4) Cu(1) 2.605(4) ? . .
O(4) N(1) 3.312(6) ? . .
O(4) N(2) 3.218(7) ? . .
O(4) N(3) 3.206(6) ? . .
O(4) N(4) 3.047(7) ? . .
O(4) C(6) 3.228(7) ? . .
O(4) C(7) 3.197(8) ? . .
O(4) C(8) 3.542(8) ? . .
O(4) C(10) 3.291(8) ? . 67503
O(4) C(11) 3.238(7) ? . 67503
O(5) C(3) 3.435(9) ? . 66507
O(5) C(7) 3.184(8) ? . .
O(6) C(18) 3.543(10) ? . 66503
O(6) C(23) 3.532(10) ? . 67503
O(6) C(23) 3.248(12) ? . 57404
O(7) N(4) 3.512(9) ? . 67503
O(7) C(9) 3.490(9) ? . .
O(7) C(18) 3.582(9) ? . 66503
O(7) C(20) 3.095(9) ? . 67503
O(7) C(21) 3.156(11) ? . 67503
O(8) C(3) 3.469(10) ? . 66507
O(8) C(9) 3.346(9) ? . 66503
O(8) C(21) 3.580(10) ? . 54501
N(1) O(2) 3.405(11) ? . .
N(1) O(4) 3.312(6) ? . .
N(1) N(5) 3.272(8) ? . .
N(2) O(4) 3.218(7) ? . .
N(2) N(5) 3.079(6) ? . .
N(2) C(11) 3.510(7) ? . 67503
N(3) O(4) 3.206(6) ? . .
N(3) N(5) 3.521(7) ? . .
N(4) O(4) 3.047(7) ? . .
N(4) O(7) 3.512(9) ? . 67503
N(4) N(5) 3.089(7) ? . .
N(5) Cu(1) 2.440(5) ? . .
N(5) N(1) 3.272(8) ? . .
N(5) N(2) 3.079(6) ? . .
N(5) N(3) 3.521(7) ? . .
N(5) N(4) 3.089(7) ? . .
N(5) C(12) 3.383(7) ? . .
N(5) C(13) 3.190(7) ? . .
C(1) O(1) 3.521(17) ? . 67507
C(2) O(1) 3.235(17) ? . 67507
C(3) O(5) 3.435(9) ? . 66507
C(3) O(8) 3.469(10) ? . 66507
C(4) O(3) 3.290(16) ? . 66507
C(5) O(2) 3.420(13) ? . .
C(6) O(3) 3.524(15) ? . 66507
C(6) O(4) 3.228(7) ? . .
C(7) O(4) 3.197(8) ? . .
C(7) O(5) 3.184(8) ? . .
C(8) O(4) 3.542(8) ? . .
C(8) C(11) 3.598(8) ? . 67503
C(9) O(7) 3.490(9) ? . .
C(9) O(8) 3.346(9) ? . 66503
C(10) O(4) 3.291(8) ? . 67503
C(10) C(12) 3.482(9) ? . 67503
C(11) O(4) 3.238(7) ? . 67503
C(11) N(2) 3.510(7) ? . 67503
C(11) C(8) 3.598(8) ? . 67503
C(12) N(5) 3.383(7) ? . .
C(12) C(10) 3.482(9) ? . 67503
C(12) C(22) 3.587(8) ? . .
C(13) N(5) 3.190(7) ? . .
C(15) O(3) 3.289(19) ? . 66507
C(16) O(3) 3.480(19) ? . 66507
C(17) C(20) 3.589(8) ? . 54501
C(18) O(6) 3.543(10) ? . 66503
C(18) O(7) 3.582(9) ? . 66503
C(18) C(20) 3.503(9) ? . 54501
C(20) O(7) 3.095(9) ? . 67503
C(20) C(17) 3.589(8) ? . 56501
C(20) C(18) 3.503(9) ? . 56501
C(21) O(2) 3.255(13) ? . 67507
C(21) O(7) 3.156(11) ? . 67503
C(21) O(8) 3.580(10) ? . 56501
C(22) Cu(1) 3.465(7) ? . .
C(22) C(12) 3.587(8) ? . .
C(23) O(3) 3.459(17) ? . 57504
C(23) O(6) 3.532(10) ? . 67503
C(23) O(6) 3.248(12) ? . 57504
Cl(1) H(6) 3.175 ? . .
Cl(1) H(10) 3.329 ? . 67503
Cl(1) H(11) 3.450 ? . 67503
Cl(1) H(16) 3.557 ? . 66507
Cl(2) H(3) 3.097 ? . 66507
Cl(2) H(12) 3.153 ? . 67503
Cl(2) H(18) 3.377 ? . 66503
Cl(2) H(20) 3.583 ? . 54501
Cl(2) H(25) 3.568 ? . 57404
O(1) H(1) 3.130 ? . 67507
O(1) H(2) 2.596 ? . 67507
O(1) H(10) 2.877 ? . 67503
O(1) H(11) 3.558 ? . 67503
O(1) H(16) 3.176 ? . 66507
O(1) H(23) 3.510 ? . 57404
O(2) H(5) 3.077 ? . 66507
O(2) H(6) 3.031 ? . .
O(2) H(21) 3.300 ? . 67507
O(2) H(22) 2.521 ? . 67507
O(3) H(4) 2.415 ? . 66507
O(3) H(5) 2.724 ? . 66507
O(3) H(6) 3.122 ? . .
O(3) H(11) 3.530 ? . 67503
O(3) H(15) 2.885 ? . 66507
O(3) H(16) 3.202 ? . 66507
O(3) H(23) 3.106 ? . 57404
O(3) H(25) 3.196 ? . 57404
O(4) H(6) 2.673 ? . .
O(4) H(7) 2.624 ? . .
O(4) H(10) 2.754 ? . 67503
O(4) H(11) 2.651 ? . 67503
O(5) H(3) 2.813 ? . 66507
O(5) H(4) 3.164 ? . 66507
O(5) H(7) 2.519 ? . .
O(5) H(8) 3.179 ? . .
O(5) H(9) 3.394 ? . .
O(5) H(11) 2.945 ? . 67503
O(5) H(12) 3.270 ? . 67503
O(5) H(20) 3.192 ? . 54501
O(5) H(21) 3.488 ? . 54501
O(5) H(25) 3.097 ? . 57404
O(6) H(3) 3.380 ? . 66507
O(6) H(12) 2.969 ? . 67503
O(6) H(18) 2.686 ? . 66503
O(6) H(23) 3.439 ? . 57404
O(6) H(24) 2.755 ? . 67503
O(6) H(24) 2.849 ? . 57404
O(6) H(25) 2.956 ? . 57404
O(7) H(9) 2.903 ? . .
O(7) H(9) 3.544 ? . 66503
O(7) H(12) 2.769 ? . 67503
O(7) H(18) 3.074 ? . 66503
O(7) H(19) 3.488 ? . 66503
O(7) H(20) 2.437 ? . 67503
O(8) H(3) 2.654 ? . 66507
O(8) H(9) 2.556 ? . 66503
O(8) H(19) 3.309 ? . 66503
O(8) H(20) 3.104 ? . 54501
O(8) H(21) 3.174 ? . 54501
N(2) H(11) 3.516 ? . 67503
N(4) H(10) 3.287 ? . 67503
N(4) H(17) 3.426 ? . 56501
N(5) H(1) 3.502 ? . .
N(5) H(12) 3.192 ? . .
N(5) H(13) 2.887 ? . .
N(5) H(14) 2.826 ? . .
N(5) H(15) 3.268 ? . 65506
N(5) H(16) 3.044 ? . 65506
N(5) H(17) 2.882 ? . 56501
N(5) H(18) 3.485 ? . 56501
C(1) H(17) 3.490 ? . 56501
C(1) H(21) 3.594 ? . 67507
C(2) H(21) 2.925 ? . 67507
C(3) H(21) 2.773 ? . 67507
C(3) H(25) 3.405 ? . 64506
C(4) H(21) 3.337 ? . 67507
C(4) H(25) 3.279 ? . 64506
C(7) H(20) 3.527 ? . 54501
C(8) H(11) 3.419 ? . 67503
C(9) H(12) 3.523 ? . 67503
C(10) H(12) 3.545 ? . 67503
C(11) H(23) 3.094 ? . 65502
C(13) H(16) 3.239 ? . 65506
C(14) H(2) 3.558 ? . 64506
C(14) H(22) 3.561 ? . 54501
C(15) H(17) 3.422 ? . 65506
C(16) H(1) 3.530 ? . 54501
C(16) H(13) 3.030 ? . 64506
C(17) H(1) 3.249 ? . 54501
C(17) H(13) 3.478 ? . 64506
C(17) H(15) 3.463 ? . 64506
C(17) H(22) 3.502 ? . 54501
C(18) H(3) 3.534 ? . 64506
C(18) H(20) 3.588 ? . 54501
C(18) H(22) 3.396 ? . 54501
C(18) H(25) 3.576 ? . 54501
C(19) H(20) 3.566 ? . 54501
C(19) H(22) 3.432 ? . 54501
C(20) H(10) 3.263 ? . 67503
C(20) H(18) 3.493 ? . 56501
C(21) H(8) 3.251 ? . 56501
C(22) H(12) 3.301 ? . .
C(22) H(14) 3.405 ? . .
C(22) H(15) 3.447 ? . 65506
C(22) H(16) 3.495 ? . 65506
C(22) H(17) 3.060 ? . 56501
C(22) H(18) 3.152 ? . 56501
C(23) H(4) 3.537 ? . 65506
C(23) H(11) 3.310 ? . 65502
C(23) H(18) 3.266 ? . 56501
C(23) H(24) 3.105 ? . 65502
H(1) O(1) 3.130 ? . 67507
H(1) N(5) 3.502 ? . .
H(1) C(16) 3.530 ? . 56501
H(1) C(17) 3.249 ? . 56501
H(1) H(16) 3.247 ? . 56501
H(1) H(17) 2.729 ? . 56501
H(2) O(1) 2.596 ? . 67507
H(2) C(14) 3.558 ? . 65506
H(2) H(21) 3.104 ? . 67507
H(3) Cl(2) 3.097 ? . 66507
H(3) O(5) 2.813 ? . 66507
H(3) O(6) 3.380 ? . 66507
H(3) O(8) 2.654 ? . 66507
H(3) C(18) 3.534 ? . 65506
H(3) H(18) 3.513 ? . 65506
H(3) H(21) 2.874 ? . 67507
H(3) H(25) 2.947 ? . 64506
H(4) O(3) 2.415 ? . 66507
H(4) O(5) 3.164 ? . 66507
H(4) C(23) 3.537 ? . 64506
H(4) H(6) 3.275 ? . 66507
H(4) H(7) 3.511 ? . 66507
H(4) H(25) 2.716 ? . 64506
H(5) O(2) 3.077 ? . 66507
H(5) O(3) 2.724 ? . 66507
H(5) H(6) 3.463 ? . 66507
H(5) H(22) 3.244 ? . 54501
H(6) Cl(1) 3.175 ? . .
H(6) O(2) 3.031 ? . .
H(6) O(3) 3.122 ? . .
H(6) O(4) 2.673 ? . .
H(6) H(4) 3.275 ? . 66507
H(6) H(5) 3.463 ? . 66507
H(6) H(6) 3.083 ? . 66507
H(7) O(4) 2.624 ? . .
H(7) O(5) 2.519 ? . .
H(7) H(4) 3.511 ? . 66507
H(7) H(11) 3.085 ? . 67503
H(7) H(20) 3.513 ? . 54501
H(8) O(5) 3.179 ? . .
H(8) C(21) 3.251 ? . 54501
H(8) H(20) 2.725 ? . 54501
H(8) H(22) 2.917 ? . 54501
H(9) O(5) 3.394 ? . .
H(9) O(7) 2.903 ? . .
H(9) O(7) 3.544 ? . 66503
H(9) O(8) 2.556 ? . 66503
H(9) H(20) 3.554 ? . 67503
H(10) Cl(1) 3.329 ? . 67503
H(10) O(1) 2.877 ? . 67503
H(10) O(4) 2.754 ? . 67503
H(10) N(4) 3.287 ? . 67503
H(10) C(20) 3.263 ? . 67503
H(10) H(21) 3.441 ? . 67503
H(11) Cl(1) 3.450 ? . 67503
H(11) O(1) 3.558 ? . 67503
H(11) O(3) 3.530 ? . 67503
H(11) O(4) 2.651 ? . 67503
H(11) O(5) 2.945 ? . 67503
H(11) N(2) 3.516 ? . 67503
H(11) C(8) 3.419 ? . 67503
H(11) C(23) 3.310 ? . 65502
H(11) H(7) 3.085 ? . 67503
H(11) H(23) 2.509 ? . 65502
H(11) H(25) 3.406 ? . 65502
H(12) Cl(2) 3.153 ? . 67503
H(12) O(5) 3.270 ? . 67503
H(12) O(6) 2.969 ? . 67503
H(12) O(7) 2.769 ? . 67503
H(12) N(5) 3.192 ? . .
H(12) C(9) 3.523 ? . 67503
H(12) C(10) 3.545 ? . 67503
H(12) C(22) 3.301 ? . .
H(12) H(24) 3.470 ? . .
H(13) N(5) 2.887 ? . .
H(13) C(16) 3.030 ? . 65506
H(13) C(17) 3.478 ? . 65506
H(13) H(16) 2.355 ? . 65506
H(13) H(17) 3.221 ? . 65506
H(14) N(5) 2.826 ? . .
H(14) C(22) 3.405 ? . .
H(14) H(16) 3.423 ? . 65506
H(15) O(3) 2.885 ? . 66507
H(15) N(5) 3.268 ? . 64506
H(15) C(17) 3.463 ? . 65506
H(15) C(22) 3.447 ? . 64506
H(15) H(17) 2.673 ? . 65506
H(16) Cl(1) 3.557 ? . 66507
H(16) O(1) 3.176 ? . 66507
H(16) O(3) 3.202 ? . 66507
H(16) N(5) 3.044 ? . 64506
H(16) C(13) 3.239 ? . 64506
H(16) C(22) 3.495 ? . 64506
H(16) H(1) 3.247 ? . 54501
H(16) H(13) 2.355 ? . 64506
H(16) H(14) 3.423 ? . 64506
H(17) N(4) 3.426 ? . 54501
H(17) N(5) 2.882 ? . 54501
H(17) C(1) 3.490 ? . 54501
H(17) C(15) 3.422 ? . 64506
H(17) C(22) 3.060 ? . 54501
H(17) H(1) 2.729 ? . 54501
H(17) H(13) 3.221 ? . 64506
H(17) H(15) 2.673 ? . 64506
H(17) H(25) 3.458 ? . 54501
H(18) Cl(2) 3.377 ? . 66503
H(18) O(6) 2.686 ? . 66503
H(18) O(7) 3.074 ? . 66503
H(18) N(5) 3.485 ? . 54501
H(18) C(20) 3.493 ? . 54501
H(18) C(22) 3.152 ? . 54501
H(18) C(23) 3.266 ? . 54501
H(18) H(3) 3.513 ? . 64506
H(18) H(24) 3.184 ? . 54501
H(18) H(25) 2.966 ? . 54501
H(19) O(7) 3.488 ? . 66503
H(19) O(8) 3.309 ? . 66503
H(20) Cl(2) 3.583 ? . 56501
H(20) O(5) 3.192 ? . 56501
H(20) O(7) 2.437 ? . 67503
H(20) O(8) 3.104 ? . 56501
H(20) C(7) 3.527 ? . 56501
H(20) C(18) 3.588 ? . 56501
H(20) C(19) 3.566 ? . 56501
H(20) H(7) 3.513 ? . 56501
H(20) H(8) 2.725 ? . 56501
H(20) H(9) 3.554 ? . 67503
H(21) O(2) 3.300 ? . 67507
H(21) O(5) 3.488 ? . 56501
H(21) O(8) 3.174 ? . 56501
H(21) C(1) 3.594 ? . 67507
H(21) C(2) 2.925 ? . 67507
H(21) C(3) 2.773 ? . 67507
H(21) C(4) 3.337 ? . 67507
H(21) H(2) 3.104 ? . 67507
H(21) H(3) 2.874 ? . 67507
H(21) H(10) 3.441 ? . 67503
H(22) O(2) 2.521 ? . 67507
H(22) C(14) 3.561 ? . 56501
H(22) C(17) 3.502 ? . 56501
H(22) C(18) 3.396 ? . 56501
H(22) C(19) 3.432 ? . 56501
H(22) H(5) 3.244 ? . 56501
H(22) H(8) 2.917 ? . 56501
H(23) O(1) 3.510 ? . 57504
H(23) O(3) 3.106 ? . 57504
H(23) O(6) 3.439 ? . 57504
H(23) C(11) 3.094 ? . 65502
H(23) H(11) 2.509 ? . 65502
H(23) H(24) 3.242 ? . 65502
H(24) O(6) 2.755 ? . 67503
H(24) O(6) 2.849 ? . 57504
H(24) C(23) 3.105 ? . 65502
H(24) H(12) 3.470 ? . .
H(24) H(18) 3.184 ? . 56501
H(24) H(23) 3.242 ? . 65502
H(24) H(24) 2.239 ? . 65502
H(24) H(25) 3.589 ? . 65502
H(25) Cl(2) 3.568 ? . 57504
H(25) O(3) 3.196 ? . 57504
H(25) O(5) 3.097 ? . 57504
H(25) O(6) 2.956 ? . 57504
H(25) C(3) 3.405 ? . 65506
H(25) C(4) 3.279 ? . 65506
H(25) C(18) 3.576 ? . 56501
H(25) H(3) 2.947 ? . 65506
H(25) H(4) 2.716 ? . 65506
H(25) H(11) 3.406 ? . 65502
H(25) H(17) 3.458 ? . 56501
H(25) H(18) 2.966 ? . 56501
H(25) H(24) 3.589 ? . 65502
Cu(1) N(5) 2.440(5) ? . .

loop_
_geom_torsion_atom_site_label_1
_geom_torsion_atom_site_label_2
_geom_torsion_atom_site_label_3
_geom_torsion_atom_site_label_4
_geom_torsion
_geom_torsion_publ_flag
_geom_torsion_site_symmetry_1
_geom_torsion_site_symmetry_2
_geom_torsion_site_symmetry_3
_geom_torsion_site_symmetry_4
N(1) Cu(1) N(2) C(8) -14.5(10) ? . . . .
N(1) Cu(1) N(2) C(12) 158.6(6) ? . . . .
N(2) Cu(1) N(1) C(1) -162.4(6) ? . . . .
N(2) Cu(1) N(1) C(5) 16.5(10) ? . . . .
N(1) Cu(1) N(3) C(6) -30.3(3) ? . . . .
N(1) Cu(1) N(3) C(7) -152.1(3) ? . . . .
N(1) Cu(1) N(3) C(13) 89.1(3) ? . . . .
N(3) Cu(1) N(1) C(1) -164.9(5) ? . . . .
N(3) Cu(1) N(1) C(5) 14.1(4) ? . . . .
N(1) Cu(1) N(4) C(20) 60(2) ? . . . .
N(4) Cu(1) N(1) C(1) 26.6(5) ? . . . .
N(4) Cu(1) N(1) C(5) -154.4(4) ? . . . .
N(2) Cu(1) N(3) C(6) 150.3(3) ? . . . .
N(2) Cu(1) N(3) C(7) 28.6(3) ? . . . .
N(2) Cu(1) N(3) C(13) -90.2(3) ? . . . .
N(3) Cu(1) N(2) C(8) -12.1(3) ? . . . .
N(3) Cu(1) N(2) C(12) 161.1(5) ? . . . .
N(2) Cu(1) N(4) C(20) -118(2) ? . . . .
N(4) Cu(1) N(2) C(8) 156.4(4) ? . . . .
N(4) Cu(1) N(2) C(12) -30.5(5) ? . . . .
N(3) Cu(1) N(4) C(20) -26(3) ? . . . .
N(4) Cu(1) N(3) C(6) 57.7(11) ? . . . .
N(4) Cu(1) N(3) C(7) -64.1(11) ? . . . .
N(4) Cu(1) N(3) C(13) 177.1(9) ? . . . .
Cu(1) N(1) C(1) C(2) 176.1(4) ? . . . .
Cu(1) N(1) C(5) C(4) -176.8(5) ? . . . .
Cu(1) N(1) C(5) C(6) 5.8(6) ? . . . .
C(1) N(1) C(5) C(4) 2.3(9) ? . . . .
C(1) N(1) C(5) C(6) -175.1(5) ? . . . .
C(5) N(1) C(1) C(2) -2.8(9) ? . . . .
Cu(1) N(2) C(8) C(7) -8.1(5) ? . . . .
Cu(1) N(2) C(8) C(9) 173.4(4) ? . . . .
Cu(1) N(2) C(12) C(11) -173.5(4) ? . . . .
C(8) N(2) C(12) C(11) -0.6(8) ? . . . .
C(12) N(2) C(8) C(7) 178.2(4) ? . . . .
C(12) N(2) C(8) C(9) -0.3(6) ? . . . .
Cu(1) N(3) C(6) C(5) 40.4(4) ? . . . .
Cu(1) N(3) C(7) C(8) -39.7(5) ? . . . .
Cu(1) N(3) C(13) C(14) -179.7(3) ? . . . .
C(6) N(3) C(7) C(8) -155.3(4) ? . . . .
C(7) N(3) C(6) C(5) 156.0(4) ? . . . .
C(6) N(3) C(13) C(14) -64.4(6) ? . . . .
C(13) N(3) C(6) C(5) -75.9(5) ? . . . .
C(7) N(3) C(13) C(14) 65.4(6) ? . . . .
C(13) N(3) C(7) C(8) 76.3(5) ? . . . .
Cu(1) N(4) C(20) C(21) 40(24) ? . . . .
N(1) C(1) C(2) C(3) 1.1(10) ? . . . .
C(1) C(2) C(3) C(4) 1.2(10) ? . . . .
C(2) C(3) C(4) C(5) -1.7(10) ? . . . .
C(3) C(4) C(5) N(1) -0.0(9) ? . . . .
C(3) C(4) C(5) C(6) 177.1(6) ? . . . .
N(1) C(5) C(6) N(3) -31.9(6) ? . . . .
C(4) C(5) C(6) N(3) 150.7(6) ? . . . .
N(3) C(7) C(8) N(2) 33.0(6) ? . . . .
N(3) C(7) C(8) C(9) -148.6(5) ? . . . .
N(2) C(8) C(9) C(10) -0.2(6) ? . . . .
C(7) C(8) C(9) C(10) -178.4(5) ? . . . .
C(8) C(9) C(10) C(11) 1.5(9) ? . . . .
C(9) C(10) C(11) C(12) -2.3(9) ? . . . .
C(10) C(11) C(12) N(2) 2.0(9) ? . . . .
N(3) C(13) C(14) C(15) 89.7(6) ? . . . .
N(3) C(13) C(14) C(19) -91.6(6) ? . . . .
C(13) C(14) C(15) C(16) -179.5(5) ? . . . .
C(13) C(14) C(19) C(18) 179.9(4) ? . . . .
C(15) C(14) C(19) C(18) -1.3(9) ? . . . .
C(19) C(14) C(15) C(16) 1.7(8) ? . . . .
C(14) C(15) C(16) C(17) -1.5(9) ? . . . .
C(15) C(16) C(17) C(18) 0.8(9) ? . . . .
C(16) C(17) C(18) C(19) -0.4(8) ? . . . .
C(17) C(18) C(19) C(14) 0.7(9) ? . . . .
